data_4123717
loop_
_publ_author_name
'Cai, Weizhao'
'G\/ladysiak, Andrzej'
'Anio\/la, Michalina'
'Smith, Vincent J.'
'Barbour, Leonard J.'
'Katrusiak, Andrzej'

_publ_section_title
;
 Giant Negative Area Compressibility Tunable in a Soft Porous Framework
 Material.
;
_journal_issue 29
_journal_name_full 'Journal of the American Chemical Society'
_journal_page_first 9296
_journal_page_last 9301
_journal_paper_doi 10.1021/jacs.5b03280
_journal_volume 137
_journal_year 2015
_chemical_formula_moiety 'C18 H12 N2 O3 Zn, H2 O'
_chemical_formula_sum 'C18 H14 N2 O4 Zn'
_chemical_formula_weight 387.68
_chemical_name_systematic
; 
 ? 
;
_space_group_IT_number 82
_symmetry_cell_setting tetragonal
_symmetry_space_group_name_Hall 'I -4'
_symmetry_space_group_name_H-M 'I -4'
_atom_sites_solution_hydrogens geom
_atom_sites_solution_primary direct
_atom_sites_solution_secondary difmap
_audit_creation_method SHELXL-97
_cell_angle_alpha 90.00
_cell_angle_beta 90.00
_cell_angle_gamma 90.00
_cell_formula_units_Z 8
_cell_length_a 26.5086(6)
_cell_length_b 26.5086(6)
_cell_length_c 5.1903(3)
_cell_measurement_temperature 293(2)
_cell_volume 3647.3(2)
_computing_cell_refinement 'CrysAlis (Oxford Diffraction, 2010)'
_computing_data_collection 'CrysAlis (Oxford Diffraction, 2010)'
_computing_data_reduction 'CrysAlisRED (Oxford Diffraction, 2010)'
_computing_molecular_graphics 'Mercury (Macrae et al., 2008)'
_computing_publication_material 'SHELXL-97 (Sheldrick, 2008)'
_computing_structure_refinement 'SHELXL-97 (Sheldrick, 2008)'
_computing_structure_solution 'SHELXS-97 (Sheldrick, 2008)'
_diffrn_ambient_temperature 293(2)
_diffrn_measured_fraction_theta_full 0.957
_diffrn_measured_fraction_theta_max 0.957
_diffrn_measurement_device_type 'Oxford Diffraction Xcalibur Eos'
_diffrn_radiation_monochromator graphite
_diffrn_radiation_source 'fine-focus sealed tube'
_diffrn_radiation_type MoK\a
_diffrn_radiation_wavelength 0.71073
_diffrn_reflns_av_R_equivalents 0.0761
_diffrn_reflns_av_sigmaI/netI 0.0874
_diffrn_reflns_limit_h_max 36
_diffrn_reflns_limit_h_min -36
_diffrn_reflns_limit_k_max 36
_diffrn_reflns_limit_k_min -33
_diffrn_reflns_limit_l_max 7
_diffrn_reflns_limit_l_min -7
_diffrn_reflns_number 27863
_diffrn_reflns_theta_full 29.28
_diffrn_reflns_theta_max 29.28
_diffrn_reflns_theta_min 3.07
_exptl_absorpt_coefficient_mu 1.370
_exptl_absorpt_correction_T_max 0.8314
_exptl_absorpt_correction_T_min 0.5969
_exptl_absorpt_correction_type multi-scan
_exptl_absorpt_process_details '(CrysAlis Pro; Oxford Diffraction, 2010)'
_exptl_crystal_colour Brown
_exptl_crystal_density_diffrn 1.412
_exptl_crystal_density_method 'not measured'
_exptl_crystal_description Block
_exptl_crystal_F_000 1584
_exptl_crystal_size_max 0.42
_exptl_crystal_size_mid 0.24
_exptl_crystal_size_min 0.14
_refine_diff_density_max 0.355
_refine_diff_density_min -0.426
_refine_diff_density_rms 0.074
_refine_ls_abs_structure_details 'Flack H D (1983), Acta Cryst. A39, 876-881'
_refine_ls_abs_structure_Flack 0.013(18)
_refine_ls_extinction_method none
_refine_ls_goodness_of_fit_ref 0.971
_refine_ls_hydrogen_treatment constr
_refine_ls_matrix_type full
_refine_ls_number_parameters 263
_refine_ls_number_reflns 4562
_refine_ls_number_restraints 0
_refine_ls_restrained_S_all 0.971
_refine_ls_R_factor_all 0.0956
_refine_ls_R_factor_gt 0.0513
_refine_ls_shift/su_max 0.002
_refine_ls_shift/su_mean 0.000
_refine_ls_structure_factor_coef Fsqd
_refine_ls_weighting_details 'calc w=1/[\s^2^(Fo^2^)+(0.0562P)^2^+0.0000P] where P=(Fo^2^+2Fc^2^)/3'
_refine_ls_weighting_scheme calc
_refine_ls_wR_factor_gt 0.1018
_refine_ls_wR_factor_ref 0.1147
_reflns_number_gt 3069
_reflns_number_total 4562
_reflns_threshold_expression >2sigma(I)
_cod_data_source_file ja5b03280_si_002.cif
_cod_data_source_block 1H2O_0.1MPa
_cod_depositor_comments
;
The following automatic conversions were performed:
'_atom_site_symetry_multiplicity' tag replaced with
'_atom_site_symmetry_multiplicity' tag as specified in the
replacement file
'/usr/data/users/saulius/crontab/automatic-downloads/rss-feeds/ACS/lib/lists/replacement-tags.lst'.

Automatic conversion script
Id: cif_correct_tags 3376 2015-05-07 07:48:27Z andrius 

The following automatic conversions were performed:

'_symmetry_cell_setting' value 'Tetragonal' changed to 'tetragonal'
according to
/usr/data/users/saulius/crontab/automatic-downloads/rss-feeds/ACS/lib/dictionaries/cif_core.dic
dictionary named 'cif_core.dic' version 2.4.2 from 2011-04-26.

Automatic conversion script
Id: cif_fix_values 3271 2015-04-21 07:52:19Z andrius 

 Adding full bibliography for 4123717--4123744.cif.
;
_cod_original_sg_symbol_Hall I-4
_cod_original_sg_symbol_H-M I-4
_cod_database_code 4123717

loop_
_symmetry_equiv_pos_as_xyz
'x, y, z'
'-x, -y, z'
'y, -x, -z'
'-y, x, -z'
'x+1/2, y+1/2, z+1/2'
'-x+1/2, -y+1/2, z+1/2'
'y+1/2, -x+1/2, -z+1/2'
'-y+1/2, x+1/2, -z+1/2'

loop_
_atom_site_label
_atom_site_type_symbol
_atom_site_fract_x
_atom_site_fract_y
_atom_site_fract_z
_atom_site_U_iso_or_equiv
_atom_site_adp_type
_atom_site_occupancy
_atom_site_symmetry_multiplicity
_atom_site_calc_flag
_atom_site_refinement_flags
_atom_site_disorder_assembly
_atom_site_disorder_group
Zn1 Zn 0.272601(17) 0.214254(17) 0.92088(10) 0.03482(15) Uani 1 1 d . . .
O1 O 0.22163(10) 0.25317(11) 1.0952(7) 0.0470(7) Uani 1 1 d . . .
H1O H 0.2009 0.2641 0.9834 0.071 Uiso 1 1 d R . .
N1 N 0.25079(14) 0.14162(12) 0.9040(9) 0.0438(9) Uani 1 1 d . . .
C1 C 0.26753(17) 0.10427(16) 1.0400(11) 0.0489(13) Uani 1 1 d . . .
H1 H 0.2935 0.1076 1.1593 0.059 Uiso 1 1 calc R . .
N2 N 0.24392(14) 0.06010(13) 0.9931(7) 0.0447(11) Uani 1 1 d . A .
C2 C 0.21236(17) 0.12213(15) 0.7505(10) 0.0399(11) Uani 1 1 d . . .
O2 O 0.27774(13) -0.16658(11) 1.3684(7) 0.0541(10) Uani 1 1 d . . .
C3 C 0.18351(16) 0.14400(15) 0.5659(11) 0.0428(10) Uani 1 1 d . . .
H3 H 0.1875 0.1780 0.5265 0.051 Uiso 1 1 calc R . .
O3A O 0.3200(6) -0.1286(3) 1.669(3) 0.117(5) Uani 0.630(14) 1 d P . .
O3B O 0.3462(10) -0.1326(7) 1.500(4) 0.117(5) Uani 0.370(14) 1 d P . .
C4 C 0.14797(16) 0.11521(15) 0.4365(11) 0.0419(10) Uani 1 1 d . . .
C5 C 0.11790(19) 0.13597(19) 0.2352(10) 0.0519(13) Uani 1 1 d . . .
H5 H 0.1216 0.1698 0.1908 0.062 Uiso 1 1 calc R . .
C6 C 0.08352(19) 0.1066(2) 0.1060(13) 0.0628(15) Uani 1 1 d . . .
H6 H 0.0646 0.1202 -0.0281 0.075 Uiso 1 1 calc R . .
C7 C 0.0771(2) 0.0565(2) 0.1764(12) 0.0687(17) Uani 1 1 d . . .
H7 H 0.0528 0.0373 0.0923 0.082 Uiso 1 1 calc R . .
C8 C 0.10508(19) 0.03502(19) 0.3639(11) 0.0566(15) Uani 1 1 d . . .
H8 H 0.0997 0.0013 0.4058 0.068 Uiso 1 1 calc R . .
C9 C 0.14240(16) 0.06266(16) 0.4980(8) 0.0395(12) Uani 1 1 d . . .
C10 C 0.17215(17) 0.04042(16) 0.6842(9) 0.0426(11) Uani 1 1 d . . .
H10 H 0.1683 0.0065 0.7254 0.051 Uiso 1 1 calc R . .
C11 C 0.20763(16) 0.06968(15) 0.8075(9) 0.0378(11) Uani 1 1 d . . .
C12 C 0.25733(17) 0.01244(16) 1.1028(12) 0.0433(11) Uani 1 1 d . . .
C15 C 0.2845(2) -0.07888(17) 1.3173(11) 0.0530(14) Uani 1 1 d . . .
C13A C 0.2740(5) 0.0122(4) 1.348(2) 0.058(3) Uani 0.490(8) 1 d P A 1
H13A H 0.2759 0.0420 1.4423 0.070 Uiso 0.490(8) 1 calc PR A 1
C14A C 0.2888(5) -0.0349(4) 1.459(2) 0.061(4) Uani 0.490(8) 1 d P A 1
H14A H 0.3012 -0.0360 1.6268 0.073 Uiso 0.490(8) 1 calc PR A 1
C16A C 0.2655(5) -0.0776(4) 1.084(3) 0.060(3) Uani 0.490(8) 1 d P A 1
H16A H 0.2602 -0.1078 0.9970 0.071 Uiso 0.490(8) 1 calc PR A 1
C17A C 0.2529(5) -0.0328(4) 0.965(3) 0.065(4) Uani 0.490(8) 1 d P A 1
H17A H 0.2417 -0.0327 0.7947 0.078 Uiso 0.490(8) 1 calc PR A 1
C13B C 0.3056(4) 0.0048(4) 1.171(3) 0.080(6) Uani 0.510(8) 1 d P A 2
H13B H 0.3285 0.0313 1.1579 0.096 Uiso 0.510(8) 1 calc PR A 2
C14B C 0.3217(4) -0.0410(4) 1.257(3) 0.067(4) Uani 0.510(8) 1 d P A 2
H14B H 0.3560 -0.0476 1.2775 0.081 Uiso 0.510(8) 1 calc PR A 2
C16B C 0.2374(4) -0.0698(3) 1.250(2) 0.040(2) Uani 0.510(8) 1 d P A 2
H16B H 0.2135 -0.0954 1.2642 0.048 Uiso 0.510(8) 1 calc PR A 2
C17B C 0.2228(3) -0.0227(3) 1.1594(18) 0.039(3) Uani 0.510(8) 1 d P A 2
H17B H 0.1887 -0.0155 1.1378 0.047 Uiso 0.510(8) 1 calc PR A 2
C18 C 0.2984(2) -0.1288(2) 1.4403(15) 0.0718(18) Uani 1 1 d . A .
O1W O 0.3520(4) 0.0993(4) 1.541(2) 0.248(5) Uiso 1 1 d . . .
H1WA H 0.3434 0.1123 1.6842 0.298 Uiso 1 1 d R . .
H1WB H 0.3705 0.1196 1.4565 0.298 Uiso 1 1 d R . .

loop_
_atom_site_aniso_label
_atom_site_aniso_U_11
_atom_site_aniso_U_22
_atom_site_aniso_U_33
_atom_site_aniso_U_23
_atom_site_aniso_U_13
_atom_site_aniso_U_12
Zn1 0.0321(3) 0.0267(3) 0.0456(3) -0.0024(3) -0.0071(2) -0.0032(2)
O1 0.0433(17) 0.0528(19) 0.0451(16) -0.0062(17) -0.0066(18) 0.0132(14)
N1 0.048(2) 0.0259(18) 0.058(2) 0.011(2) -0.019(2) -0.0060(16)
C1 0.049(3) 0.028(2) 0.069(4) 0.002(2) -0.026(3) -0.0098(19)
N2 0.048(2) 0.0236(18) 0.062(3) 0.0061(17) -0.0173(19) -0.0025(16)
C2 0.037(2) 0.024(2) 0.058(3) -0.003(2) -0.010(2) -0.0007(18)
O2 0.064(2) 0.0323(17) 0.066(2) 0.0102(17) -0.0186(19) -0.0059(15)
C3 0.041(2) 0.026(2) 0.062(3) 0.005(2) -0.001(3) 0.0006(17)
O3A 0.192(13) 0.049(3) 0.108(9) 0.018(6) -0.106(9) -0.008(6)
O3B 0.192(13) 0.049(3) 0.108(9) 0.018(6) -0.106(9) -0.008(6)
C4 0.036(2) 0.037(2) 0.053(3) 0.003(3) -0.006(2) 0.0040(18)
C5 0.051(3) 0.046(3) 0.059(3) 0.003(3) -0.009(3) 0.012(2)
C6 0.054(3) 0.059(3) 0.075(4) -0.010(3) -0.030(3) 0.016(3)
C7 0.058(3) 0.062(4) 0.086(4) -0.021(3) -0.031(3) -0.001(3)
C8 0.048(3) 0.042(3) 0.080(4) -0.016(3) -0.020(3) -0.002(2)
C9 0.037(2) 0.030(2) 0.052(3) -0.0008(19) -0.006(2) -0.0008(18)
C10 0.045(3) 0.025(2) 0.058(3) -0.002(2) -0.009(2) -0.0046(19)
C11 0.036(2) 0.024(2) 0.054(3) -0.001(2) -0.007(2) 0.0002(18)
C12 0.045(3) 0.025(2) 0.060(3) -0.001(2) -0.015(3) 0.0024(18)
C15 0.057(3) 0.028(2) 0.074(4) 0.007(2) -0.020(3) 0.001(2)
C13A 0.077(9) 0.044(6) 0.055(8) -0.008(5) 0.010(6) -0.002(6)
C14A 0.085(9) 0.044(6) 0.053(7) -0.008(5) -0.017(7) 0.016(6)
C16A 0.079(9) 0.029(5) 0.070(8) -0.005(6) -0.032(9) -0.001(5)
C17A 0.095(10) 0.035(6) 0.064(9) 0.006(6) -0.034(8) 0.003(6)
C13B 0.056(7) 0.030(5) 0.154(16) 0.024(7) -0.036(9) -0.016(5)
C14B 0.042(6) 0.035(6) 0.124(12) 0.019(6) -0.035(7) -0.002(5)
C16B 0.034(5) 0.030(5) 0.057(7) 0.003(5) -0.006(5) -0.003(4)
C17B 0.031(5) 0.035(5) 0.053(6) 0.017(4) -0.009(4) 0.000(4)
C18 0.078(4) 0.043(3) 0.095(5) 0.003(4) -0.051(4) 0.006(3)

loop_
_atom_type_symbol
_atom_type_description
_atom_type_scat_dispersion_real
_atom_type_scat_dispersion_imag
_atom_type_scat_source
C C 0.0033 0.0016 'International Tables Vol C Tables 4.2.6.8 and 6.1.1.4'
H H 0.0000 0.0000 'International Tables Vol C Tables 4.2.6.8 and 6.1.1.4'
N N 0.0061 0.0033 'International Tables Vol C Tables 4.2.6.8 and 6.1.1.4'
O O 0.0106 0.0060 'International Tables Vol C Tables 4.2.6.8 and 6.1.1.4'
Zn Zn 0.2839 1.4301 'International Tables Vol C Tables 4.2.6.8 and 6.1.1.4'

loop_
_geom_angle_atom_site_label_1
_geom_angle_atom_site_label_2
_geom_angle_atom_site_label_3
_geom_angle
_geom_angle_site_symmetry_1
_geom_angle_site_symmetry_3
O1 Zn1 O1 103.32(8) 6_554 .
O1 Zn1 O2 112.35(14) 6_554 7_557
O1 Zn1 O2 104.89(14) . 7_557
O1 Zn1 N1 114.72(17) 6_554 .
O1 Zn1 N1 109.36(16) . .
O2 Zn1 N1 111.37(15) 7_557 .
Zn1 O1 Zn1 127.13(15) 6 .
C1 N1 C2 106.2(3) . .
C1 N1 Zn1 127.5(3) . .
C2 N1 Zn1 126.2(3) . .
N1 C1 N2 114.0(4) . .
C1 N2 C11 106.8(4) . .
C1 N2 C12 125.4(4) . .
C11 N2 C12 127.7(4) . .
C3 C2 N1 131.2(4) . .
C3 C2 C11 120.9(4) . .
N1 C2 C11 107.9(4) . .
C18 O2 Zn1 117.6(4) . 8_547
C2 C3 C4 119.4(4) . .
O3B O3A C18 64.3(12) . .
O3A O3B C18 65.2(17) . .
C3 C4 C5 121.5(4) . .
C3 C4 C9 119.7(4) . .
C5 C4 C9 118.7(4) . .
C6 C5 C4 120.7(5) . .
C5 C6 C7 119.7(5) . .
C8 C7 C6 121.8(5) . .
C7 C8 C9 121.4(5) . .
C10 C9 C8 121.5(4) . .
C10 C9 C4 120.8(4) . .
C8 C9 C4 117.7(4) . .
C11 C10 C9 118.4(4) . .
C10 C11 N2 134.0(4) . .
C10 C11 C2 120.8(4) . .
N2 C11 C2 105.2(4) . .
C17B C12 C13B 119.4(7) . .
C17B C12 C13A 90.8(7) . .
C13B C12 C13A 55.8(7) . .
C17B C12 C17A 57.3(7) . .
C13B C12 C17A 94.9(8) . .
C13A C12 C17A 120.4(7) . .
C17B C12 N2 122.1(5) . .
C13B C12 N2 118.3(6) . .
C13A C12 N2 117.5(6) . .
C17A C12 N2 122.1(6) . .
C16A C15 C16B 52.2(6) . .
C16A C15 C14A 120.1(7) . .
C16B C15 C14A 93.7(7) . .
C16A C15 C14B 92.6(8) . .
C16B C15 C14B 117.7(6) . .
C14A C15 C14B 58.1(7) . .
C16A C15 C18 120.3(6) . .
C16B C15 C18 120.0(5) . .
C14A C15 C18 119.5(7) . .
C14B C15 C18 122.2(6) . .
C12 C13A C14A 118.4(9) . .
C15 C14A C13A 119.9(10) . .
C15 C16A C17A 122.1(10) . .
C16A C17A C12 119.0(10) . .
C12 C13B C14B 121.3(9) . .
C13B C14B C15 118.5(9) . .
C15 C16B C17B 121.1(8) . .
C12 C17B C16B 120.6(8) . .
O2 C18 O3A 118.8(7) . .
O2 C18 O3B 116.9(10) . .
O3A C18 O3B 50.6(8) . .
O2 C18 C15 119.2(5) . .
O3A C18 C15 118.8(6) . .
O3B C18 C15 113.7(9) . .

loop_
_geom_bond_atom_site_label_1
_geom_bond_atom_site_label_2
_geom_bond_distance
_geom_bond_site_symmetry_2
Zn1 O1 1.904(3) 6_554
Zn1 O1 1.926(3) .
Zn1 O2 1.960(3) 7_557
Zn1 N1 2.012(3) .
O1 Zn1 1.904(3) 6
N1 C1 1.294(6) .
N1 C2 1.392(6) .
C1 N2 1.350(5) .
N2 C11 1.385(5) .
N2 C12 1.430(5) .
C2 C3 1.356(6) .
C2 C11 1.427(6) .
O2 C18 1.200(6) .
O2 Zn1 1.960(3) 8_547
C3 C4 1.386(6) .
O3A O3B 1.12(2) .
O3A C18 1.320(12) .
O3B C18 1.31(2) .
C4 C5 1.425(6) .
C4 C9 1.437(6) .
C5 C6 1.374(7) .
C6 C7 1.386(8) .
C7 C8 1.350(7) .
C8 C9 1.414(6) .
C9 C10 1.380(6) .
C10 C11 1.377(6) .
C12 C17B 1.339(10) .
C12 C13B 1.343(11) .
C12 C13A 1.347(13) .
C12 C17A 1.403(12) .
C15 C16A 1.311(14) .
C15 C16B 1.319(10) .
C15 C14A 1.383(11) .
C15 C14B 1.443(12) .
C15 C18 1.515(7) .
C13A C14A 1.432(15) .
C16A C17A 1.380(14) .
C13B C14B 1.364(13) .
C16B C17B 1.391(12) .

loop_
_geom_torsion_atom_site_label_1
_geom_torsion_atom_site_label_2
_geom_torsion_atom_site_label_3
_geom_torsion_atom_site_label_4
_geom_torsion
_geom_torsion_site_symmetry_1
_geom_torsion_site_symmetry_4
O1 Zn1 O1 Zn1 -124.3(3) 6_554 6
O2 Zn1 O1 Zn1 -6.4(3) 7_557 6
N1 Zn1 O1 Zn1 113.1(2) . 6
O1 Zn1 N1 C1 139.6(5) 6_554 .
O1 Zn1 N1 C1 -104.9(5) . .
O2 Zn1 N1 C1 10.6(5) 7_557 .
O1 Zn1 N1 C2 -44.0(5) 6_554 .
O1 Zn1 N1 C2 71.5(5) . .
O2 Zn1 N1 C2 -173.0(4) 7_557 .
C2 N1 C1 N2 0.2(6) . .
Zn1 N1 C1 N2 177.2(3) . .
N1 C1 N2 C11 -0.4(6) . .
N1 C1 N2 C12 175.3(5) . .
C1 N1 C2 C3 -177.0(6) . .
Zn1 N1 C2 C3 5.9(8) . .
C1 N1 C2 C11 0.1(6) . .
Zn1 N1 C2 C11 -177.0(3) . .
N1 C2 C3 C4 178.7(5) . .
C11 C2 C3 C4 1.9(8) . .
C2 C3 C4 C5 -177.9(5) . .
C2 C3 C4 C9 -0.4(7) . .
C3 C4 C5 C6 178.8(5) . .
C9 C4 C5 C6 1.3(7) . .
C4 C5 C6 C7 1.6(8) . .
C5 C6 C7 C8 -2.4(9) . .
C6 C7 C8 C9 0.1(9) . .
C7 C8 C9 C10 -178.0(5) . .
C7 C8 C9 C4 2.9(8) . .
C3 C4 C9 C10 -0.2(7) . .
C5 C4 C9 C10 177.3(5) . .
C3 C4 C9 C8 179.0(5) . .
C5 C4 C9 C8 -3.5(7) . .
C8 C9 C10 C11 -179.8(5) . .
C4 C9 C10 C11 -0.7(7) . .
C9 C10 C11 N2 -177.8(5) . .
C9 C10 C11 C2 2.1(7) . .
C1 N2 C11 C10 -179.7(5) . .
C12 N2 C11 C10 4.8(9) . .
C1 N2 C11 C2 0.4(5) . .
C12 N2 C11 C2 -175.2(5) . .
C3 C2 C11 C10 -2.8(7) . .
N1 C2 C11 C10 179.8(4) . .
C3 C2 C11 N2 177.2(4) . .
N1 C2 C11 N2 -0.3(5) . .
C1 N2 C12 C17B 146.1(7) . .
C11 N2 C12 C17B -39.1(9) . .
C1 N2 C12 C13B -28.1(11) . .
C11 N2 C12 C13B 146.7(9) . .
C1 N2 C12 C13A 35.9(9) . .
C11 N2 C12 C13A -149.4(8) . .
C1 N2 C12 C17A -144.9(8) . .
C11 N2 C12 C17A 29.9(10) . .
C17B C12 C13A C14A 54.1(12) . .
C13B C12 C13A C14A -71.5(12) . .
C17A C12 C13A C14A 2.2(16) . .
N2 C12 C13A C14A -178.6(9) . .
C16A C15 C14A C13A -2.2(17) . .
C16B C15 C14A C13A -50.0(13) . .
C14B C15 C14A C13A 70.5(12) . .
C18 C15 C14A C13A -177.8(9) . .
C12 C13A C14A C15 -1.5(18) . .
C16B C15 C16A C17A 74.6(13) . .
C14A C15 C16A C17A 5.3(18) . .
C14B C15 C16A C17A -49.0(14) . .
C18 C15 C16A C17A -179.2(11) . .
C15 C16A C17A C12 -4.6(19) . .
C17B C12 C17A C16A -68.4(12) . .
C13B C12 C17A C16A 53.5(14) . .
C13A C12 C17A C16A 0.7(16) . .
N2 C12 C17A C16A -178.5(9) . .
C17B C12 C13B C14B 11(2) . .
C13A C12 C13B C14B 79.6(16) . .
C17A C12 C13B C14B -44.2(16) . .
N2 C12 C13B C14B -174.8(12) . .
C12 C13B C14B C15 -10(2) . .
C16A C15 C14B C13B 57.6(15) . .
C16B C15 C14B C13B 9.5(17) . .
C14A C15 C14B C13B -66.6(13) . .
C18 C15 C14B C13B -173.6(11) . .
C16A C15 C16B C17B -79.2(11) . .
C14A C15 C16B C17B 46.6(12) . .
C14B C15 C16B C17B -9.1(15) . .
C18 C15 C16B C17B 174.0(8) . .
C13B C12 C17B C16B -10.0(15) . .
C13A C12 C17B C16B -60.5(11) . .
C17A C12 C17B C16B 65.8(10) . .
N2 C12 C17B C16B 175.8(8) . .
C15 C16B C17B C12 9.6(15) . .
Zn1 O2 C18 O3A -7.9(12) 8_547 .
Zn1 O2 C18 O3B 49.9(15) 8_547 .
Zn1 O2 C18 C15 -167.2(5) 8_547 .
O3B O3A C18 O2 102.5(15) . .
O3B O3A C18 C15 -98.2(14) . .
O3A O3B C18 O2 -106.4(13) . .
O3A O3B C18 C15 108.6(12) . .
C16A C15 C18 O2 -24.4(12) . .
C16B C15 C18 O2 36.8(11) . .
C14A C15 C18 O2 151.1(9) . .
C14B C15 C18 O2 -140.0(9) . .
C16A C15 C18 O3A 176.3(13) . .
C16B C15 C18 O3A -122.5(12) . .
C14A C15 C18 O3A -8.2(14) . .
C14B C15 C18 O3A 60.7(15) . .
C16A C15 C18 O3B 119.7(15) . .
C16B C15 C18 O3B -179.1(14) . .
C14A C15 C18 O3B -64.8(16) . .
C14B C15 C18 O3B 4.1(17) . .
Zn1 O1 Zn1 O1 -124.3(3) 6 6_554
